data_4317723
loop_
_publ_author_name
'Stephen M. Contakes'
'Sodio C. N. Hsu'
'Thomas B. Rauchfuss'
'Scott R. Wilson'

_publ_section_title
;
 Preparative and Structural Studies on the Carbonyl Cyanides of Iron,
 Manganese, and Ruthenium: Fundamentals Relevant to the Hydrogenases
;
_journal_name_full 'Inorganic Chemistry'
_journal_page_first 1670
_journal_page_last 1678
_journal_paper_doi 10.1021/ic011030l
_journal_volume 41
_journal_year 2002
_chemical_formula_sum 'C39 H30 Fe0.5 N3 O P2'
_chemical_formula_weight 646.53
_chemical_name_systematic
;
  ?
;
_space_group_IT_number 14
_symmetry_cell_setting monoclinic
_symmetry_space_group_name_Hall '-P 2yn'
_symmetry_space_group_name_H-M 'P 1 21/n 1'
_atom_sites_solution_hydrogens geom
_atom_sites_solution_primary direct
_atom_sites_solution_secondary difmap
_audit_creation_method SHELXL-97
_cell_angle_alpha 90.00
_cell_angle_beta 106.528(4)
_cell_angle_gamma 90.00
_cell_formula_units_Z 4
_cell_length_a 12.955(3)
_cell_length_b 13.213(3)
_cell_length_c 20.003(5)
_cell_measurement_temperature 273(2)
_cell_volume 3282.5(13)
_computing_cell_refinement 'Bruker SMART'
_computing_data_collection 'Bruker SMART'
_computing_data_reduction 'Bruker SHELXTL'
_computing_molecular_graphics 'Bruker SHELXTL'
_computing_publication_material 'Bruker SHELXTL'
_computing_structure_refinement 'SHELXL-97 (Sheldrick, 1997)'
_computing_structure_solution 'SHELXS-97 (Sheldrick, 1990)'
_diffrn_ambient_temperature 273(2)
_diffrn_measured_fraction_theta_full 0.954
_diffrn_measured_fraction_theta_max 0.954
_diffrn_measurement_device_type 'CCD area detector'
_diffrn_measurement_method 'phi and omega scans'
_diffrn_radiation_monochromator graphite
_diffrn_radiation_source 'fine-focus sealed tube'
_diffrn_radiation_type MoK\a
_diffrn_radiation_wavelength 0.71073
_diffrn_reflns_av_R_equivalents 0.0686
_diffrn_reflns_av_sigmaI/netI 0.0805
_diffrn_reflns_limit_h_max 17
_diffrn_reflns_limit_h_min -15
_diffrn_reflns_limit_k_max 17
_diffrn_reflns_limit_k_min -17
_diffrn_reflns_limit_l_max 27
_diffrn_reflns_limit_l_min -26
_diffrn_reflns_number 30337
_diffrn_reflns_theta_full 28.67
_diffrn_reflns_theta_max 28.67
_diffrn_reflns_theta_min 1.68
_exptl_absorpt_coefficient_mu 0.381
_exptl_absorpt_correction_T_max 0.9929
_exptl_absorpt_correction_T_min 0.8570
_exptl_absorpt_correction_type empirical
_exptl_crystal_colour colorless
_exptl_crystal_density_diffrn 1.308
_exptl_crystal_density_method 'not measured'
_exptl_crystal_description tabular
_exptl_crystal_F_000 1344
_exptl_crystal_size_max 0.46
_exptl_crystal_size_mid 0.28
_exptl_crystal_size_min 0.08
_refine_diff_density_max 0.362
_refine_diff_density_min -0.319
_refine_diff_density_rms 0.054
_refine_ls_extinction_method none
_refine_ls_goodness_of_fit_ref 1.007
_refine_ls_hydrogen_treatment mixed
_refine_ls_matrix_type full
_refine_ls_number_parameters 412
_refine_ls_number_reflns 8066
_refine_ls_number_restraints 0
_refine_ls_restrained_S_all 1.007
_refine_ls_R_factor_all 0.1087
_refine_ls_R_factor_gt 0.0460
_refine_ls_shift/su_max 0.001
_refine_ls_shift/su_mean 0.000
_refine_ls_structure_factor_coef Fsqd
_refine_ls_weighting_details 'calc w=1/[\s^2^(Fo^2^)+(0.0478P)^2^+0.0000P] where P=(Fo^2^+2Fc^2^)/3'
_refine_ls_weighting_scheme calc
_refine_ls_wR_factor_gt 0.0958
_refine_ls_wR_factor_ref 0.1109
_reflns_number_gt 4679
_reflns_number_total 8066
_reflns_threshold_expression >2sigma(I)
_cod_data_source_file ic011030l_1.cif
_cod_data_source_block f16n80m
_cod_depositor_comments
;
The following automatic conversions were performed:

'_symmetry_cell_setting' value 'Monoclinic' changed to 'monoclinic'
according to the built-in table from CIF Core dictionary named
'cif_core.dic' version 2.4.1 from 2010-06-29.

Automatic conversion script
Id: cif_fix_values 1646 2011-03-28 12:23:43Z adriana 
;
_cod_original_cell_volume 3282.7(13)
_cod_original_formula_sum 'C39 H30 Fe0.50 N3 O P2'
_cod_database_code 4317723

loop_
_symmetry_equiv_pos_as_xyz
'x, y, z'
'-x+1/2, y+1/2, -z+1/2'
'-x, -y, -z'
'x-1/2, -y-1/2, z-1/2'

loop_
_atom_site_label
_atom_site_type_symbol
_atom_site_fract_x
_atom_site_fract_y
_atom_site_fract_z
_atom_site_U_iso_or_equiv
_atom_site_adp_type
_atom_site_occupancy
_atom_site_symmetry_multiplicity
_atom_site_calc_flag
_atom_site_refinement_flags
_atom_site_disorder_assembly
_atom_site_disorder_group
Fe Fe 0.5000 1.0000 0.0000 0.03004(13) Uani 1 2 d S . .
N1 N 0.32723(17) 1.00921(16) 0.07844(11) 0.0473(5) Uani 1 1 d . . .
N2 N 0.65629(16) 1.09029(14) 0.13276(10) 0.0386(5) Uani 1 1 d . . .
N3 N 0.67111(14) 0.39968(13) 0.80875(9) 0.0311(4) Uani 1 1 d . . .
P1 P 0.77563(5) 0.43019(4) 0.86770(3) 0.02700(14) Uani 1 1 d . . .
P2 P 0.54580(5) 0.42019(4) 0.77928(3) 0.02624(14) Uani 1 1 d . . .
O1 O 0.55997(16) 0.79421(13) 0.05338(9) 0.0614(5) Uani 1 1 d . . .
C37 C 0.88889(18) 0.39161(15) 0.83891(11) 0.0304(5) Uani 1 1 d . . .
C38 C 0.9889(2) 0.3742(2) 0.88671(14) 0.0495(7) Uani 1 1 d . . .
H38A H 0.9967 0.3782 0.9343 0.059 Uiso 1 1 calc R . .
C39 C 1.0769(2) 0.3509(2) 0.86294(17) 0.0662(9) Uani 1 1 d . . .
H39A H 1.1438 0.3395 0.8947 0.079 Uiso 1 1 calc R . .
C4 C 1.0652(2) 0.3444(2) 0.79221(18) 0.0612(8) Uani 1 1 d . . .
H4A H 1.1248 0.3301 0.7767 0.073 Uiso 1 1 calc R . .
C5 C 0.9675(2) 0.3589(2) 0.74519(15) 0.0541(7) Uani 1 1 d . . .
H5A H 0.9600 0.3536 0.6977 0.065 Uiso 1 1 calc R . .
C6 C 0.8793(2) 0.38146(18) 0.76825(12) 0.0429(6) Uani 1 1 d . . .
H6A H 0.8123 0.3900 0.7359 0.052 Uiso 1 1 calc R . .
C7 C 0.79040(17) 0.36769(16) 0.94965(11) 0.0306(5) Uani 1 1 d . . .
C8 C 0.8470(2) 0.41225(19) 1.01276(12) 0.0468(7) Uani 1 1 d . . .
H8A H 0.8717 0.4784 1.0133 0.056 Uiso 1 1 calc R . .
C9 C 0.8665(2) 0.3583(2) 1.07446(13) 0.0604(8) Uani 1 1 d . . .
H9A H 0.9032 0.3883 1.1166 0.073 Uiso 1 1 calc R . .
C10 C 0.8311(2) 0.2593(2) 1.07303(13) 0.0567(8) Uani 1 1 d . . .
H10A H 0.8456 0.2224 1.1142 0.068 Uiso 1 1 calc R . .
C11 C 0.7754(2) 0.21554(19) 1.01186(13) 0.0479(7) Uani 1 1 d . . .
H11A H 0.7515 0.1491 1.0116 0.058 Uiso 1 1 calc R . .
C12 C 0.75424(19) 0.26912(17) 0.95029(11) 0.0372(6) Uani 1 1 d . . .
H12A H 0.7153 0.2388 0.9088 0.045 Uiso 1 1 calc R . .
C13 C 0.78759(17) 0.56452(15) 0.88457(11) 0.0275(5) Uani 1 1 d . . .
C14 C 0.7307(2) 0.61067(19) 0.92562(12) 0.0435(6) Uani 1 1 d . . .
H14A H 0.6896 0.5713 0.9470 0.052 Uiso 1 1 calc R . .
C15 C 0.7345(2) 0.71470(19) 0.93506(13) 0.0467(7) Uani 1 1 d . . .
H15A H 0.6956 0.7446 0.9624 0.056 Uiso 1 1 calc R . .
C16 C 0.7948(2) 0.77323(18) 0.90465(12) 0.0439(6) Uani 1 1 d . . .
H16A H 0.7972 0.8430 0.9111 0.053 Uiso 1 1 calc R . .
C17 C 0.8522(2) 0.72885(19) 0.86437(15) 0.0589(8) Uani 1 1 d . . .
H17A H 0.8939 0.7686 0.8437 0.071 Uiso 1 1 calc R . .
C18 C 0.8481(2) 0.62485(18) 0.85438(13) 0.0480(7) Uani 1 1 d . . .
H18A H 0.8870 0.5956 0.8268 0.058 Uiso 1 1 calc R . .
C19 C 0.48733(17) 0.49882(16) 0.83222(11) 0.0302(5) Uani 1 1 d . . .
C20 C 0.4847(2) 0.60320(18) 0.82427(13) 0.0436(6) Uani 1 1 d . . .
H20A H 0.5090 0.6323 0.7892 0.052 Uiso 1 1 calc R . .
C21 C 0.4464(2) 0.6643(2) 0.86777(14) 0.0527(7) Uani 1 1 d . . .
H21A H 0.4464 0.7343 0.8626 0.063 Uiso 1 1 calc R . .
C22 C 0.4088(2) 0.6223(2) 0.91791(15) 0.0626(8) Uani 1 1 d . . .
H22A H 0.3825 0.6634 0.9471 0.075 Uiso 1 1 calc R . .
C23 C 0.4093(3) 0.5196(3) 0.92582(16) 0.0777(10) Uani 1 1 d . . .
H23A H 0.3820 0.4914 0.9599 0.093 Uiso 1 1 calc R . .
C24 C 0.4498(2) 0.4571(2) 0.88397(13) 0.0557(8) Uani 1 1 d . . .
H24A H 0.4517 0.3874 0.8907 0.067 Uiso 1 1 calc R . .
C25 C 0.51739(18) 0.48141(15) 0.69546(10) 0.0283(5) Uani 1 1 d . . .
C26 C 0.4119(2) 0.49784(18) 0.65578(12) 0.0432(6) Uani 1 1 d . . .
H26A H 0.3552 0.4762 0.6721 0.052 Uiso 1 1 calc R . .
C27 C 0.3909(2) 0.5464(2) 0.59193(13) 0.0534(7) Uani 1 1 d . . .
H27A H 0.3201 0.5573 0.5654 0.064 Uiso 1 1 calc R . .
C28 C 0.4744(3) 0.5784(2) 0.56781(13) 0.0567(8) Uani 1 1 d . . .
H28A H 0.4601 0.6114 0.5251 0.068 Uiso 1 1 calc R . .
C29 C 0.5787(2) 0.5621(2) 0.60620(14) 0.0606(8) Uani 1 1 d . . .
H29A H 0.6351 0.5835 0.5895 0.073 Uiso 1 1 calc R . .
C30 C 0.6001(2) 0.51343(18) 0.67020(13) 0.0455(6) Uani 1 1 d . . .
H30A H 0.6710 0.5024 0.6962 0.055 Uiso 1 1 calc R . .
C31 C 0.47737(17) 0.30060(15) 0.77163(10) 0.0274(5) Uani 1 1 d . . .
C32 C 0.53674(19) 0.21157(16) 0.78336(11) 0.0334(5) Uani 1 1 d . . .
H32A H 0.6111 0.2141 0.7920 0.040 Uiso 1 1 calc R . .
C33 C 0.4862(2) 0.11907(18) 0.78230(12) 0.0429(6) Uani 1 1 d . . .
H33A H 0.5268 0.0599 0.7912 0.051 Uiso 1 1 calc R . .
C34 C 0.3766(2) 0.11453(19) 0.76824(12) 0.0461(7) Uani 1 1 d . . .
H34A H 0.3427 0.0523 0.7675 0.055 Uiso 1 1 calc R . .
C35 C 0.3165(2) 0.2017(2) 0.75523(13) 0.0467(7) Uani 1 1 d . . .
H35A H 0.2419 0.1981 0.7449 0.056 Uiso 1 1 calc R . .
C36 C 0.36574(19) 0.29431(18) 0.75741(11) 0.0369(6) Uani 1 1 d . . .
H36A H 0.3244 0.3530 0.7494 0.044 Uiso 1 1 calc R . .
C1 C 0.53633(19) 0.87346(18) 0.03312(12) 0.0367(6) Uani 1 1 d . . .
C2 C 0.3905(2) 1.00577(17) 0.04866(11) 0.0341(5) Uani 1 1 d . . .
C3 C 0.60002(19) 1.05669(16) 0.08285(12) 0.0322(5) Uani 1 1 d . . .

loop_
_atom_site_aniso_label
_atom_site_aniso_U_11
_atom_site_aniso_U_22
_atom_site_aniso_U_33
_atom_site_aniso_U_23
_atom_site_aniso_U_13
_atom_site_aniso_U_12
Fe 0.0323(3) 0.0261(2) 0.0306(2) -0.0027(2) 0.0071(2) 0.0001(2)
N1 0.0436(14) 0.0507(14) 0.0506(13) -0.0054(11) 0.0180(11) 0.0024(11)
N2 0.0391(13) 0.0363(12) 0.0381(11) -0.0020(9) 0.0071(10) -0.0039(10)
N3 0.0256(11) 0.0335(11) 0.0327(10) -0.0016(8) 0.0059(8) -0.0027(8)
P1 0.0258(3) 0.0271(3) 0.0274(3) 0.0008(2) 0.0065(2) -0.0014(3)
P2 0.0272(3) 0.0255(3) 0.0250(3) 0.0008(2) 0.0059(2) -0.0003(2)
O1 0.0890(16) 0.0378(11) 0.0579(12) 0.0070(9) 0.0215(11) 0.0090(11)
C37 0.0303(13) 0.0213(11) 0.0399(13) -0.0019(10) 0.0107(11) -0.0015(10)
C38 0.0357(16) 0.0553(17) 0.0540(16) -0.0143(14) 0.0069(13) 0.0009(13)
C39 0.0288(16) 0.075(2) 0.090(2) -0.0267(18) 0.0092(16) 0.0074(15)
C4 0.050(2) 0.0459(17) 0.101(3) -0.0215(17) 0.0428(19) -0.0001(14)
C5 0.066(2) 0.0468(17) 0.0632(18) 0.0017(14) 0.0397(17) 0.0129(15)
C6 0.0451(16) 0.0441(15) 0.0419(14) 0.0043(12) 0.0162(12) 0.0131(13)
C7 0.0303(13) 0.0319(13) 0.0278(11) 0.0037(10) 0.0051(10) -0.0011(10)
C8 0.0512(17) 0.0474(16) 0.0349(14) 0.0025(12) 0.0008(12) -0.0143(13)
C9 0.069(2) 0.073(2) 0.0315(14) 0.0018(14) 0.0013(14) -0.0137(17)
C10 0.073(2) 0.0580(19) 0.0360(15) 0.0179(13) 0.0104(14) 0.0038(16)
C11 0.0662(19) 0.0377(15) 0.0413(15) 0.0074(12) 0.0175(14) -0.0023(13)
C12 0.0465(15) 0.0353(13) 0.0308(12) -0.0004(10) 0.0125(11) -0.0046(12)
C13 0.0250(12) 0.0264(12) 0.0310(12) -0.0003(9) 0.0076(10) 0.0005(10)
C14 0.0471(16) 0.0427(15) 0.0482(15) -0.0069(12) 0.0256(13) -0.0088(12)
C15 0.0484(17) 0.0453(16) 0.0509(15) -0.0162(13) 0.0215(13) 0.0051(13)
C16 0.0511(17) 0.0285(13) 0.0491(15) -0.0045(11) 0.0094(13) 0.0032(12)
C17 0.086(2) 0.0304(14) 0.076(2) -0.0002(14) 0.0486(18) -0.0042(15)
C18 0.0677(19) 0.0323(14) 0.0579(16) -0.0016(12) 0.0403(15) 0.0005(13)
C19 0.0282(13) 0.0328(12) 0.0284(11) -0.0006(10) 0.0060(10) 0.0026(11)
C20 0.0536(17) 0.0347(14) 0.0449(14) -0.0005(11) 0.0178(13) 0.0051(12)
C21 0.0560(18) 0.0467(16) 0.0530(17) -0.0089(13) 0.0116(15) 0.0178(14)
C22 0.057(2) 0.076(2) 0.0604(19) -0.0266(17) 0.0256(16) 0.0078(17)
C23 0.113(3) 0.076(2) 0.069(2) -0.0140(18) 0.068(2) -0.014(2)
C24 0.085(2) 0.0467(16) 0.0476(16) -0.0026(13) 0.0380(16) -0.0082(15)
C25 0.0335(14) 0.0245(12) 0.0263(11) -0.0002(9) 0.0078(10) 0.0009(9)
C26 0.0365(15) 0.0485(16) 0.0408(14) 0.0109(12) 0.0048(12) -0.0047(12)
C27 0.0510(18) 0.0565(17) 0.0414(15) 0.0136(13) -0.0053(13) 0.0000(14)
C28 0.079(2) 0.0565(18) 0.0344(14) 0.0169(13) 0.0159(15) 0.0089(17)
C29 0.065(2) 0.067(2) 0.0587(18) 0.0292(15) 0.0321(16) 0.0087(16)
C30 0.0377(15) 0.0508(16) 0.0485(15) 0.0162(13) 0.0129(13) 0.0056(12)
C31 0.0302(13) 0.0265(12) 0.0241(11) 0.0015(9) 0.0055(10) -0.0020(10)
C32 0.0342(14) 0.0318(13) 0.0326(12) 0.0005(10) 0.0069(10) 0.0028(11)
C33 0.0622(19) 0.0277(13) 0.0369(13) 0.0017(11) 0.0110(13) 0.0008(12)
C34 0.064(2) 0.0348(15) 0.0398(14) -0.0025(11) 0.0161(14) -0.0163(14)
C35 0.0398(16) 0.0480(17) 0.0500(15) 0.0001(13) 0.0088(13) -0.0145(13)
C36 0.0323(14) 0.0365(14) 0.0395(13) 0.0028(11) 0.0062(11) -0.0013(11)
C1 0.0422(15) 0.0329(14) 0.0348(13) -0.0034(11) 0.0107(11) -0.0029(12)
C2 0.0361(15) 0.0287(12) 0.0329(12) -0.0028(10) 0.0023(11) 0.0009(11)
C3 0.0359(14) 0.0263(13) 0.0358(13) 0.0018(10) 0.0128(11) 0.0022(10)

loop_
_atom_type_symbol
_atom_type_description
_atom_type_scat_dispersion_real
_atom_type_scat_dispersion_imag
_atom_type_scat_source
C C 0.0033 0.0016 'International Tables Vol C Tables 4.2.6.8 and 6.1.1.4'
H H 0.0000 0.0000 'International Tables Vol C Tables 4.2.6.8 and 6.1.1.4'
N N 0.0061 0.0033 'International Tables Vol C Tables 4.2.6.8 and 6.1.1.4'
O O 0.0106 0.0060 'International Tables Vol C Tables 4.2.6.8 and 6.1.1.4'
P P 0.1023 0.0942 'International Tables Vol C Tables 4.2.6.8 and 6.1.1.4'
Fe Fe 0.3463 0.8444 'International Tables Vol C Tables 4.2.6.8 and 6.1.1.4'

loop_
_geom_angle_atom_site_label_1
_geom_angle_atom_site_label_2
_geom_angle_atom_site_label_3
_geom_angle
_geom_angle_site_symmetry_1
_geom_angle_site_symmetry_3
_geom_angle_publ_flag
C1 Fe C1 180.0 3_675 . ?
C1 Fe C2 89.78(10) 3_675 . ?
C1 Fe C2 90.22(10) . . ?
C1 Fe C2 90.22(10) 3_675 3_675 ?
C1 Fe C2 89.78(10) . 3_675 ?
C2 Fe C2 180.00(10) . 3_675 ?
C1 Fe C3 90.18(9) 3_675 3_675 ?
C1 Fe C3 89.82(9) . 3_675 ?
C2 Fe C3 92.17(9) . 3_675 ?
C2 Fe C3 87.83(9) 3_675 3_675 ?
C1 Fe C3 89.82(9) 3_675 . ?
C1 Fe C3 90.18(9) . . ?
C2 Fe C3 87.83(9) . . ?
C2 Fe C3 92.17(9) 3_675 . ?
C3 Fe C3 180.00(10) 3_675 . ?
P1 N3 P2 143.76(12) . . ?
N3 P1 C37 107.11(10) . . ?
N3 P1 C7 114.30(10) . . ?
C37 P1 C7 106.11(10) . . ?
N3 P1 C13 113.68(10) . . ?
C37 P1 C13 107.73(10) . . ?
C7 P1 C13 107.47(10) . . ?
N3 P2 C31 108.04(10) . . ?
N3 P2 C19 116.01(10) . . ?
C31 P2 C19 106.14(10) . . ?
N3 P2 C25 109.82(10) . . ?
C31 P2 C25 110.49(10) . . ?
C19 P2 C25 106.25(10) . . ?
C6 C37 C38 118.6(2) . . ?
C6 C37 P1 120.60(18) . . ?
C38 C37 P1 120.79(18) . . ?
C39 C38 C37 119.7(3) . . ?
C4 C39 C38 120.2(3) . . ?
C5 C4 C39 120.6(3) . . ?
C4 C5 C6 119.7(3) . . ?
C5 C6 C37 121.2(2) . . ?
C12 C7 C8 118.7(2) . . ?
C12 C7 P1 119.48(16) . . ?
C8 C7 P1 121.53(17) . . ?
C9 C8 C7 120.3(2) . . ?
C10 C9 C8 119.5(2) . . ?
C11 C10 C9 120.6(2) . . ?
C10 C11 C12 120.3(2) . . ?
C11 C12 C7 120.6(2) . . ?
C18 C13 C14 118.0(2) . . ?
C18 C13 P1 121.21(17) . . ?
C14 C13 P1 120.65(17) . . ?
C15 C14 C13 120.7(2) . . ?
C16 C15 C14 120.4(2) . . ?
C15 C16 C17 119.7(2) . . ?
C16 C17 C18 120.2(2) . . ?
C13 C18 C17 121.0(2) . . ?
C24 C19 C20 118.8(2) . . ?
C24 C19 P2 120.62(18) . . ?
C20 C19 P2 120.52(17) . . ?
C21 C20 C19 120.8(2) . . ?
C22 C21 C20 119.8(3) . . ?
C21 C22 C23 120.2(3) . . ?
C22 C23 C24 120.9(3) . . ?
C19 C24 C23 119.5(3) . . ?
C30 C25 C26 119.0(2) . . ?
C30 C25 P2 120.38(17) . . ?
C26 C25 P2 120.60(18) . . ?
C27 C26 C25 120.2(2) . . ?
C28 C27 C26 120.0(3) . . ?
C29 C28 C27 120.4(2) . . ?
C28 C29 C30 119.8(3) . . ?
C25 C30 C29 120.6(2) . . ?
C32 C31 C36 118.4(2) . . ?
C32 C31 P2 119.64(17) . . ?
C36 C31 P2 121.85(17) . . ?
C33 C32 C31 120.6(2) . . ?
C34 C33 C32 120.0(2) . . ?
C33 C34 C35 120.1(2) . . ?
C34 C35 C36 120.5(2) . . ?
C35 C36 C31 120.3(2) . . ?
O1 C1 Fe 179.1(2) . . ?
N1 C2 Fe 178.8(2) . . ?
N2 C3 Fe 177.7(2) . . ?

loop_
_geom_bond_atom_site_label_1
_geom_bond_atom_site_label_2
_geom_bond_distance
_geom_bond_site_symmetry_2
_geom_bond_publ_flag
Fe C1 1.811(3) 3_675 ?
Fe C1 1.811(3) . ?
Fe C2 1.937(3) . ?
Fe C2 1.937(3) 3_675 ?
Fe C3 1.940(2) 3_675 ?
Fe C3 1.940(2) . ?
N1 C2 1.143(3) . ?
N2 C3 1.145(3) . ?
N3 P1 1.5741(18) . ?
N3 P2 1.5849(18) . ?
P1 C37 1.796(2) . ?
P1 C7 1.796(2) . ?
P1 C13 1.805(2) . ?
P2 C31 1.797(2) . ?
P2 C19 1.797(2) . ?
P2 C25 1.803(2) . ?
O1 C1 1.133(3) . ?
C37 C6 1.390(3) . ?
C37 C38 1.393(3) . ?
C38 C39 1.389(4) . ?
C39 C4 1.382(4) . ?
C4 C5 1.359(4) . ?
C5 C6 1.381(3) . ?
C7 C12 1.385(3) . ?
C7 C8 1.397(3) . ?
C8 C9 1.385(3) . ?
C9 C10 1.383(4) . ?
C10 C11 1.360(3) . ?
C11 C12 1.379(3) . ?
C13 C18 1.373(3) . ?
C13 C14 1.391(3) . ?
C14 C15 1.386(3) . ?
C15 C16 1.360(3) . ?
C16 C17 1.373(3) . ?
C17 C18 1.387(3) . ?
C19 C24 1.378(3) . ?
C19 C20 1.388(3) . ?
C20 C21 1.378(3) . ?
C21 C22 1.353(4) . ?
C22 C23 1.365(4) . ?
C23 C24 1.381(4) . ?
C25 C30 1.374(3) . ?
C25 C26 1.389(3) . ?
C26 C27 1.385(3) . ?
C27 C28 1.371(4) . ?
C28 C29 1.367(4) . ?
C29 C30 1.388(3) . ?
C31 C32 1.389(3) . ?
C31 C36 1.395(3) . ?
C32 C33 1.384(3) . ?
C33 C34 1.368(3) . ?
C34 C35 1.373(3) . ?
C35 C36 1.375(3) . ?
